data_7218674
loop_
_publ_author_name
'Wang, Jing'
'Jing, Xuemin'
'Cao, Yu'
'Li, Guanghua'
'Huo, Qisheng'
'Liu, Yunling'

_publ_section_title
;
 Structural diversity and magnetic properties of three metal--organic
 frameworks assembled from a T-shaped linker
;
_journal_issue 3
_journal_name_full CrystEngComm
_journal_page_first 604
_journal_paper_doi 10.1039/C4CE01799D
_journal_volume 17
_journal_year 2015
_chemical_formula_moiety 'C16 H15 Mn N3 O5'
_chemical_formula_sum 'C16 H15 Mn N3 O5'
_chemical_formula_weight 384.25
_chemical_melting_point ?
_chemical_name_systematic
; 
 ? 
;
_space_group_IT_number 70
_symmetry_cell_setting orthorhombic
_symmetry_space_group_name_Hall '-F 2uv 2vw'
_symmetry_space_group_name_H-M 'F d d d :2'
_atom_sites_solution_hydrogens geom
_atom_sites_solution_primary direct
_atom_sites_solution_secondary difmap
_audit_creation_method SHELXL-97
_cell_angle_alpha 90.00
_cell_angle_beta 90.00
_cell_angle_gamma 90.00
_cell_formula_units_Z 16
_cell_length_a 17.0010(19)
_cell_length_b 19.633(2)
_cell_length_c 23.109(4)
_cell_measurement_temperature 296(2)
_cell_volume 7713.3(18)
_computing_cell_refinement 'Bruker SMART'
_computing_data_collection 'Bruker SMART'
_computing_data_reduction 'Bruker SAINT'
_computing_molecular_graphics SHELXP-97
_computing_publication_material SHELXTL
_computing_structure_refinement 'SHELXL-97 (Sheldrick, 1997)'
_computing_structure_solution 'SHELXS-97 (Sheldrick, 1990)'
_diffrn_ambient_temperature 296(2)
_diffrn_detector_area_resol_mean 9.00cm
_diffrn_measured_fraction_theta_full 0.963
_diffrn_measured_fraction_theta_max 0.963
_diffrn_measurement_device_type 'CCD area detector'
_diffrn_measurement_method 'phi and omega scans'
_diffrn_radiation_monochromator graphite
_diffrn_radiation_source 'fine-focus sealed tube'
_diffrn_radiation_type MoK\a
_diffrn_radiation_wavelength 0.71073
_diffrn_reflns_av_R_equivalents 0.0547
_diffrn_reflns_av_sigmaI/netI 0.0475
_diffrn_reflns_limit_h_max 18
_diffrn_reflns_limit_h_min -22
_diffrn_reflns_limit_k_max 23
_diffrn_reflns_limit_k_min -25
_diffrn_reflns_limit_l_max 30
_diffrn_reflns_limit_l_min -18
_diffrn_reflns_number 11352
_diffrn_reflns_theta_full 28.60
_diffrn_reflns_theta_max 28.60
_diffrn_reflns_theta_min 2.97
_diffrn_standards_decay_% none
_diffrn_standards_interval_count none
_diffrn_standards_interval_time none
_diffrn_standards_number none
_exptl_absorpt_coefficient_mu 0.712
_exptl_absorpt_correction_type none
_exptl_crystal_colour colourless
_exptl_crystal_density_diffrn 1.324
_exptl_crystal_density_meas ?
_exptl_crystal_density_method 'not measured'
_exptl_crystal_description block
_exptl_crystal_F_000 3152
_exptl_crystal_size_max 0.27
_exptl_crystal_size_mid 0.24
_exptl_crystal_size_min 0.22
_refine_diff_density_max 0.719
_refine_diff_density_min -0.452
_refine_diff_density_rms 0.130
_refine_ls_extinction_method none
_refine_ls_goodness_of_fit_ref 1.105
_refine_ls_hydrogen_treatment constr
_refine_ls_matrix_type full
_refine_ls_number_parameters 111
_refine_ls_number_reflns 2391
_refine_ls_number_restraints 24
_refine_ls_restrained_S_all 1.100
_refine_ls_R_factor_all 0.1079
_refine_ls_R_factor_gt 0.0750
_refine_ls_shift/su_max 0.000
_refine_ls_shift/su_mean 0.000
_refine_ls_structure_factor_coef Fsqd
_refine_ls_weighting_details 'calc w=1/[\s^2^(Fo^2^)+(0.1317P)^2^+36.1620P] where P=(Fo^2^+2Fc^2^)/3'
_refine_ls_weighting_scheme calc
_refine_ls_wR_factor_gt 0.2098
_refine_ls_wR_factor_ref 0.2325
_reflns_number_gt 1706
_reflns_number_total 2391
_reflns_threshold_expression >2sigma(I)
_cod_data_source_file c4ce01799d2.cif
_cod_data_source_block sad
_cod_depositor_comments
;
The following automatic conversions were performed:

'_chemical_melting_point' value 'not measured' was changed to '?' -
the value is undefined or not given.

'_symmetry_cell_setting' value
'Orthorhombic' changed to 'orthorhombic' according to
/usr/data/users/saulius/crontab/automatic-downloads/rss-feeds/RSC/lib/dictionaries/cif_core.dic
dictionary named 'cif_core.dic' version 2.4.2 from 2011-04-26.

Automatic conversion script
Id: cif_fix_values 2827 2014-09-09 07:05:25Z andrius 

The following automatic conversions were performed:

'_exptl_crystal_density_meas' value 'none' was changed to '?' - the
value is perceived as not measured.

Automatic conversion script
Id: cif_fix_values 3008 2015-01-20 13:52:24Z robertas 

 Adding full bibliography for 7218674--7218676.cif.
;
_cod_original_cell_volume 7713.5(19)
_cod_original_sg_symbol_H-M Fddd
_cod_database_code 7218674

loop_
_symmetry_equiv_pos_as_xyz
'x, y, z'
'-x+3/4, -y+3/4, z'
'-x+3/4, y, -z+3/4'
'x, -y+3/4, -z+3/4'
'x, y+1/2, z+1/2'
'-x+3/4, -y+5/4, z+1/2'
'-x+3/4, y+1/2, -z+5/4'
'x, -y+5/4, -z+5/4'
'x+1/2, y, z+1/2'
'-x+5/4, -y+3/4, z+1/2'
'-x+5/4, y, -z+5/4'
'x+1/2, -y+3/4, -z+5/4'
'x+1/2, y+1/2, z'
'-x+5/4, -y+5/4, z'
'-x+5/4, y+1/2, -z+3/4'
'x+1/2, -y+5/4, -z+3/4'
'-x, -y, -z'
'x-3/4, y-3/4, -z'
'x-3/4, -y, z-3/4'
'-x, y-3/4, z-3/4'
'-x, -y+1/2, -z+1/2'
'x-3/4, y-1/4, -z+1/2'
'x-3/4, -y+1/2, z-1/4'
'-x, y-1/4, z-1/4'
'-x+1/2, -y, -z+1/2'
'x-1/4, y-3/4, -z+1/2'
'x-1/4, -y, z-1/4'
'-x+1/2, y-3/4, z-1/4'
'-x+1/2, -y+1/2, -z'
'x-1/4, y-1/4, -z'
'x-1/4, -y+1/2, z-3/4'
'-x+1/2, y-1/4, z-3/4'

loop_
_atom_site_label
_atom_site_type_symbol
_atom_site_fract_x
_atom_site_fract_y
_atom_site_fract_z
_atom_site_U_iso_or_equiv
_atom_site_adp_type
_atom_site_occupancy
_atom_site_symmetry_multiplicity
_atom_site_calc_flag
_atom_site_refinement_flags
_atom_site_disorder_assembly
_atom_site_disorder_group
Mn1 Mn 0.01960(5) 0.1250 0.1250 0.0248(3) Uani 1 2 d S . .
O1 O -0.0839(2) 0.3038(2) 0.30852(16) 0.0558(10) Uani 1 1 d . . .
O2 O -0.2148(2) 0.2996(2) 0.31532(17) 0.0574(10) Uani 1 1 d . . .
N1 N -0.0945(18) 0.1619(12) 0.1751(9) 0.032(3) Uani 0.50 1 d PU A 1
N1' N -0.0906(18) 0.1762(12) 0.1631(9) 0.032(3) Uani 0.50 1 d PU A 2
C1 C -0.0863(16) 0.2018(8) 0.2181(12) 0.034(3) Uani 0.50 1 d PU A 1
H1 H -0.0364 0.2112 0.2325 0.080 Uiso 0.50 1 calc P B 1
C1' C -0.0941(16) 0.2204(8) 0.2102(12) 0.034(3) Uani 0.50 1 d PU A 2
H1' H -0.0481 0.2440 0.2187 0.080 Uiso 0.50 1 calc P C 2
C2 C -0.1554(3) 0.2330(3) 0.2447(3) 0.069(2) Uani 1 1 d . . .
C3 C -0.2317(11) 0.2240(11) 0.2155(10) 0.080(8) Uani 0.50 1 d P A 1
H3 H -0.2773 0.2444 0.2292 0.080 Uiso 0.50 1 calc P D 1
C3' C -0.2214(9) 0.1957(10) 0.2366(9) 0.063(5) Uani 0.50 1 d P A 2
H3' H -0.2620 0.1981 0.2635 0.080 Uiso 0.50 1 calc P E 2
C4 C -0.2319(9) 0.1822(8) 0.1649(7) 0.059(4) Uani 0.50 1 d P A 1
H4 H -0.2766 0.1780 0.1421 0.080 Uiso 0.50 1 calc P F 1
C4' C -0.2288(8) 0.1546(8) 0.1892(6) 0.052(4) Uani 0.50 1 d P A 2
H4' H -0.2754 0.1313 0.1819 0.080 Uiso 0.50 1 calc P G 2
C5 C -0.1629(3) 0.1483(4) 0.1512(3) 0.069(2) Uani 1 1 d . . .
C6 C -0.1494(3) 0.2823(3) 0.2937(3) 0.0548(14) Uani 1 1 d . A .

loop_
_atom_site_aniso_label
_atom_site_aniso_U_11
_atom_site_aniso_U_22
_atom_site_aniso_U_33
_atom_site_aniso_U_23
_atom_site_aniso_U_13
_atom_site_aniso_U_12
Mn1 0.0260(4) 0.0271(4) 0.0215(4) 0.0021(3) 0.000 0.000
O1 0.042(2) 0.071(2) 0.055(2) -0.0393(19) 0.0072(16) -0.0151(17)
O2 0.046(2) 0.061(2) 0.065(2) -0.0368(19) 0.0186(17) -0.0131(17)
N1 0.033(3) 0.041(8) 0.023(7) -0.009(5) 0.010(5) -0.010(5)
N1' 0.033(3) 0.041(8) 0.023(7) -0.009(5) 0.010(5) -0.010(5)
C1 0.032(5) 0.027(8) 0.044(7) -0.018(7) -0.004(4) 0.007(6)
C1' 0.032(5) 0.027(8) 0.044(7) -0.018(7) -0.004(4) 0.007(6)
C2 0.036(3) 0.092(4) 0.080(4) -0.063(4) 0.011(3) -0.015(3)
C3 0.030(6) 0.105(15) 0.106(16) -0.091(13) -0.024(8) 0.030(8)
C3' 0.024(7) 0.083(12) 0.082(12) -0.059(9) 0.017(7) -0.003(7)
C4 0.046(7) 0.071(10) 0.060(9) -0.048(7) -0.016(7) 0.024(7)
C4' 0.032(6) 0.059(8) 0.065(9) -0.041(7) 0.011(6) -0.017(6)
C5 0.030(3) 0.098(4) 0.080(4) -0.068(4) 0.003(2) -0.007(3)
C6 0.045(3) 0.059(3) 0.061(3) -0.036(3) 0.018(2) -0.009(2)

loop_
_atom_type_symbol
_atom_type_description
_atom_type_scat_dispersion_real
_atom_type_scat_dispersion_imag
_atom_type_scat_source
C C 0.0033 0.0016 'International Tables Vol C Tables 4.2.6.8 and 6.1.1.4'
H H 0.0000 0.0000 'International Tables Vol C Tables 4.2.6.8 and 6.1.1.4'
N N 0.0061 0.0033 'International Tables Vol C Tables 4.2.6.8 and 6.1.1.4'
O O 0.0106 0.0060 'International Tables Vol C Tables 4.2.6.8 and 6.1.1.4'
Mn Mn 0.3368 0.7283 'International Tables Vol C Tables 4.2.6.8 and 6.1.1.4'

loop_
_geom_angle_atom_site_label_1
_geom_angle_atom_site_label_2
_geom_angle_atom_site_label_3
_geom_angle
_geom_angle_site_symmetry_1
_geom_angle_site_symmetry_3
O2 Mn1 O2 165.0(2) 23_655 22_655
O2 Mn1 N1' 99.5(4) 23_655 8_544
O2 Mn1 N1' 92.7(4) 22_655 8_544
O2 Mn1 N1' 92.7(4) 23_655 .
O2 Mn1 N1' 99.5(4) 22_655 .
N1' Mn1 N1' 71.0(14) 8_544 .
O2 Mn1 O1 87.10(17) 23_655 21
O2 Mn1 O1 85.95(16) 22_655 21
N1' Mn1 O1 152.8(7) 8_544 21
N1' Mn1 O1 82.5(7) . 21
O2 Mn1 O1 85.95(16) 23_655 24
O2 Mn1 O1 87.10(17) 22_655 24
N1' Mn1 O1 82.5(7) 8_544 24
N1' Mn1 O1 152.8(7) . 24
O1 Mn1 O1 124.48(17) 21 24
O2 Mn1 N1 89.9(5) 23_655 8_544
O2 Mn1 N1 102.4(5) 22_655 8_544
N1' Mn1 N1 9.7(8) 8_544 8_544
N1' Mn1 N1 69.8(2) . 8_544
O1 Mn1 N1 151.9(6) 21 8_544
O1 Mn1 N1 83.1(7) 24 8_544
O2 Mn1 N1 102.4(5) 23_655 .
O2 Mn1 N1 89.9(5) 22_655 .
N1' Mn1 N1 69.8(2) 8_544 .
N1' Mn1 N1 9.7(8) . .
O1 Mn1 N1 83.1(7) 21 .
O1 Mn1 N1 151.9(6) 24 .
N1 Mn1 N1 70.3(13) 8_544 .
C6 O1 Mn1 143.4(3) . 21
C6 O2 Mn1 125.2(3) . 26_565
C1 N1 C5 123(3) . .
C1 N1 Mn1 119(2) . .
C5 N1 Mn1 117.2(15) . .
C5 N1' C1' 111(2) . .
C5 N1' Mn1 118.6(15) . .
C1' N1' Mn1 127(2) . .
N1 C1 C2 120(2) . .
N1 C1 H1 120.0 . .
C2 C1 H1 120.0 . .
C2 C1' N1' 128(2) . .
C2 C1' H1' 116.0 . .
N1' C1' H1' 116.0 . .
C1' C2 C3' 117.7(13) . .
C1' C2 C1 16.9(14) . .
C3' C2 C1 112.5(12) . .
C1' C2 C3 113.1(15) . .
C3' C2 C3 30.8(12) . .
C1 C2 C3 117.7(13) . .
C1' C2 C6 121.3(12) . .
C3' C2 C6 120.7(8) . .
C1 C2 C6 122.4(11) . .
C3 C2 C6 119.0(8) . .
C4 C3 C2 116.5(13) . .
C4 C3 H3 121.7 . .
C2 C3 H3 121.7 . .
C2 C3' C4' 120.4(13) . .
C2 C3' H3' 119.8 . .
C4' C3' H3' 119.8 . .
C5 C4 C3 117.5(12) . .
C5 C4 H4 121.3 . .
C3 C4 H4 121.3 . .
C3' C4' C5 118.1(11) . .
C3' C4' H4' 120.9 . .
C5 C4' H4' 120.9 . .
N1 C5 N1' 16.9(13) . .
N1 C5 C4 123.8(14) . .
N1' C5 C4 121.4(14) . .
N1 C5 C4' 114.8(12) . .
N1' C5 C4' 123.0(12) . .
C4 C5 C4' 32.3(7) . .
N1 C5 C5 117.2(12) . 8_544
N1' C5 C5 113.5(11) . 8_544
C4 C5 C5 118.2(6) . 8_544
C4' C5 C5 122.8(6) . 8_544
O1 C6 O2 126.0(4) . .
O1 C6 C2 119.5(4) . .
O2 C6 C2 114.5(5) . .

loop_
_geom_bond_atom_site_label_1
_geom_bond_atom_site_label_2
_geom_bond_distance
_geom_bond_site_symmetry_2
Mn1 O2 2.041(3) 23_655
Mn1 O2 2.041(3) 22_655
Mn1 N1' 2.30(3) 8_544
Mn1 N1' 2.30(3) .
Mn1 O1 2.348(3) 21
Mn1 O1 2.348(3) 24
Mn1 N1 2.37(3) 8_544
Mn1 N1 2.37(3) .
O1 C6 1.240(6) .
O1 Mn1 2.348(3) 21
O2 C6 1.265(6) .
O2 Mn1 2.041(3) 26_565
N1 C1 1.27(4) .
N1 C5 1.32(3) .
N1' C5 1.37(3) .
N1' C1' 1.39(4) .
C1 C2 1.46(3) .
C1 H1 0.9300 .
C1' C2 1.33(3) .
C1' H1' 0.9300 .
C2 C3' 1.352(18) .
C2 C3 1.473(17) .
C2 C6 1.493(7) .
C3 C4 1.43(2) .
C3 H3 0.9300 .
C3' C4' 1.37(2) .
C3' H3' 0.9300 .
C4 C5 1.385(15) .
C4 H4 0.9300 .
C4' C5 1.428(14) .
C4' H4' 0.9300 .
C5 C5 1.520(9) 8_544
